data_7108756
loop_
_publ_author_name
'Bradley P. Waldron'
'David Parker'
'Carsten Burchardt'
'Dmitry S. Yufit'
'Melanie Zimny'
'Frank Roesch'

_publ_section_title
;
 Structure and stability of hexadentate complexes of ligands based on
 AAZTA for efficient PET labelling with gallium-68
;
_journal_name_full Chem.Commun.
_journal_page_first 579
_journal_paper_doi 10.1039/c2cc37544c
_journal_volume 49
_journal_year 2013
_chemical_absolute_configuration ad
_chemical_formula_moiety 'C13 H20 Ga N3 O6, H O0.5'
_chemical_formula_sum 'C13 H21 Ga N3 O6.5'
_chemical_formula_weight 393.05
_chemical_name_systematic
;
?
;
_space_group_crystal_system orthorhombic
_space_group_IT_number 43
_space_group_name_Hall 'F 2 -2d'
_space_group_name_H-M_alt 'F d d 2'
_symmetry_space_group_name_Hall 'F 2 -2d'
_symmetry_space_group_name_H-M 'F d d 2'
_atom_sites_solution_hydrogens difmap
_atom_sites_solution_primary direct
_atom_sites_solution_secondary difmap
_audit_creation_date 2012-08-29
_audit_creation_method
;
Olex2 1.2-beta
(compiled 2012.08.15 svn.r2450, GUI svn.r4314)
;
_cell_angle_alpha 90.00
_cell_angle_beta 90.00
_cell_angle_gamma 90.00
_cell_formula_units_Z 16
_cell_length_a 28.8536(7)
_cell_length_b 27.2438(7)
_cell_length_c 7.57981(19)
_cell_measurement_reflns_used 6080
_cell_measurement_temperature 120
_cell_measurement_theta_max 32.3124
_cell_measurement_theta_min 2.8181
_cell_volume 5958.3(3)
_computing_cell_refinement
;
CrysAlisPro, Agilent Technologies,
Version 1.171.36.20 (release 27-06-2012 CrysAlis171 .NET)
(compiled Jul 11 2012,15:38:31)
;
_computing_data_collection
;
CrysAlisPro, Agilent Technologies,
Version 1.171.36.20 (release 27-06-2012 CrysAlis171 .NET)
(compiled Jul 11 2012,15:38:31)
;
_computing_data_reduction
;
CrysAlisPro, Agilent Technologies,
Version 1.171.36.20 (release 27-06-2012 CrysAlis171 .NET)
(compiled Jul 11 2012,15:38:31)
;
_computing_molecular_graphics
;
O. V. Dolomanov, L. J. Bourhis, R. J. Gildea, J. A. K. Howard and H. Puschmann,
OLEX2: a complete structure solution, refinement and analysis program.
J. Appl. Cryst. (2009). 42, 339-341.
;
_computing_publication_material
;
O. V. Dolomanov, L. J. Bourhis, R. J. Gildea, J. A. K. Howard and H. Puschmann,
OLEX2: a complete structure solution, refinement and analysis program.
J. Appl. Cryst. (2009). 42, 339-341.
;
_computing_structure_refinement
;
XL, G.M. Sheldrick, Acta Cryst.
(2008). A64, 112-122
;
_computing_structure_solution
;
XS, G.M. Sheldrick, Acta Cryst.
(2008). A64, 112-122
;
_diffrn_ambient_temperature 120
_diffrn_detector CCD
_diffrn_detector_area_resol_mean 16.1511
_diffrn_detector_type Sapphire3
_diffrn_measured_fraction_theta_full 0.9981
_diffrn_measured_fraction_theta_max 0.9886
_diffrn_measurement_details
;
1 omega -67.00 14.00 1.0000 15.0000
omega____ theta____ kappa____ phi______ frames
- -31.7042 77.0000 0.0000 81

2 omega -108.00 28.00 1.0000 15.0000
omega____ theta____ kappa____ phi______ frames
- -31.7042 0.0000 -30.0000 136

3 omega -22.00 34.00 1.0000 15.0000
omega____ theta____ kappa____ phi______ frames
- -31.7042 19.0000 0.0000 56

4 omega 6.00 75.00 1.0000 15.0000
omega____ theta____ kappa____ phi______ frames
- 32.1729 -100.0000 75.0000 69

5 omega 56.00 99.00 1.0000 15.0000
omega____ theta____ kappa____ phi______ frames
- 32.1729 179.0000 0.0000 43

6 omega 16.00 84.00 1.0000 15.0000
omega____ theta____ kappa____ phi______ frames
- 32.1729 57.0000 150.0000 68

7 omega 56.00 118.00 1.0000 15.0000
omega____ theta____ kappa____ phi______ frames
- 32.1729 179.0000 -60.0000 62

8 omega -109.00 -3.00 1.0000 15.0000
omega____ theta____ kappa____ phi______ frames
- -31.7042 -38.0000 -150.0000 106
;
_diffrn_measurement_device '3-circle diffractometer'
_diffrn_measurement_device_type 'Xcalibur, Sapphire3, Gemini ultra'
_diffrn_measurement_method \w-scan
_diffrn_orient_matrix_UB_11 0.0054176000
_diffrn_orient_matrix_UB_12 0.0227335000
_diffrn_orient_matrix_UB_13 0.0406596000
_diffrn_orient_matrix_UB_21 0.0021080000
_diffrn_orient_matrix_UB_22 0.0111042000
_diffrn_orient_matrix_UB_23 -0.0842638000
_diffrn_orient_matrix_UB_31 -0.0238917000
_diffrn_orient_matrix_UB_32 0.0061148000
_diffrn_orient_matrix_UB_33 0.0017894000
_diffrn_radiation_collimation monochromator
_diffrn_radiation_monochromator graphite
_diffrn_radiation_type 'Mo K\a'
_diffrn_radiation_wavelength 0.7107
_diffrn_radiation_xray_symbol Mo
_diffrn_reflns_av_R_equivalents 0.0417
_diffrn_reflns_av_unetI/netI 0.0360
_diffrn_reflns_limit_h_max 36
_diffrn_reflns_limit_h_min -40
_diffrn_reflns_limit_k_max 38
_diffrn_reflns_limit_k_min -38
_diffrn_reflns_limit_l_max 10
_diffrn_reflns_limit_l_min -10
_diffrn_reflns_number 18337
_diffrn_reflns_theta_full 29.99
_diffrn_reflns_theta_max 29.99
_diffrn_reflns_theta_min 2.82
_diffrn_source 'Enhance (Mo) X-ray Source'
_diffrn_source_type 'sealed tube'
_exptl_absorpt_coefficient_mu 1.888
_exptl_absorpt_correction_T_max 0.889
_exptl_absorpt_correction_T_min 0.430
_exptl_absorpt_correction_type analytical
_exptl_absorpt_process_details
;
CrysAlisPro, Agilent Technologies,
Version 1.171.36.20 (release 27-06-2012 CrysAlis171 .NET)
(compiled Jul 11 2012,15:38:31)
Analytical numeric absorption correction using a multifaceted crystal
model based on expressions derived by R.C. Clark & J.S. Reid.
(Clark, R. C. & Reid, J. S. (1995). Acta Cryst. A51, 887-897)
;
_exptl_crystal_colour 'dull light colourless'
_exptl_crystal_colour_lustre dull
_exptl_crystal_colour_modifier light
_exptl_crystal_colour_primary colourless
_exptl_crystal_density_diffrn 1.753
_exptl_crystal_density_method 'not measured'
_exptl_crystal_description prism
_exptl_crystal_F_000 3248
_exptl_crystal_size_max 0.5901
_exptl_crystal_size_mid 0.1481
_exptl_crystal_size_min 0.0631
_refine_diff_density_max 0.447
_refine_diff_density_min -0.252
_refine_diff_density_rms 0.071
_refine_ls_abs_structure_details 'Flack H D (1983), Acta Cryst. A39, 876-881'
_refine_ls_abs_structure_Flack -0.004(8)
_refine_ls_extinction_method none
_refine_ls_goodness_of_fit_ref 1.056
_refine_ls_hydrogen_treatment refall
_refine_ls_matrix_type full
_refine_ls_number_parameters 297
_refine_ls_number_reflns 4319
_refine_ls_number_restraints 1
_refine_ls_restrained_S_all 1.056
_refine_ls_R_factor_all 0.0338
_refine_ls_R_factor_gt 0.0307
_refine_ls_shift/su_max 0.001
_refine_ls_shift/su_mean 0.000
_refine_ls_structure_factor_coef Fsqd
_refine_ls_weighting_details 'calc w=1/[\s^2^(Fo^2^)+(0.0370P)^2^+0.8000P] where P=(Fo^2^+2Fc^2^)/3'
_refine_ls_weighting_scheme calc
_refine_ls_wR_factor_gt 0.0657
_refine_ls_wR_factor_ref 0.0674
_reflns_number_gt 4081
_reflns_number_total 4319
_reflns_threshold_expression >2sigma(I)
_cod_data_source_file c2cc37544c.txt
_cod_data_source_block '[Ga.1]_12srv162'
_cod_original_cell_volume 5958.3(2)
_cod_original_formula_sum 'C13 H21 Ga N3 O6.50'
_cod_database_code 7108756
_chemical_oxdiff_formula 'C13 H21 Ga1 N3 O7'
_reflns_odcompleteness_completeness 99.81
_reflns_odcompleteness_iscentric 1
_reflns_odcompleteness_theta 30.93

loop_
_space_group_symop_id
_space_group_symop_operation_xyz
1 'x, y, z'
2 '-x, -y, z'
3 '-x+1/4, y+1/4, z+1/4'
4 'x+1/4, -y+1/4, z+1/4'
5 'x, y+1/2, z+1/2'
6 '-x, -y+1/2, z+1/2'
7 '-x+1/4, y+3/4, z+3/4'
8 'x+1/4, -y+3/4, z+3/4'
9 'x+1/2, y, z+1/2'
10 '-x+1/2, -y, z+1/2'
11 '-x+3/4, y+1/4, z+3/4'
12 'x+3/4, -y+1/4, z+3/4'
13 'x+1/2, y+1/2, z'
14 '-x+1/2, -y+1/2, z'
15 '-x+3/4, y+3/4, z+1/4'
16 'x+3/4, -y+3/4, z+1/4'

loop_
_atom_site_label
_atom_site_type_symbol
_atom_site_fract_x
_atom_site_fract_y
_atom_site_fract_z
_atom_site_U_iso_or_equiv
_atom_site_adp_type
_atom_site_occupancy
_atom_site_symmetry_multiplicity
_atom_site_calc_flag
_atom_site_refinement_flags
Ga1 Ga 0.352631(7) 0.390775(8) 0.54980(3) 0.01231(6) Uani 1 1 d .
O1 O 0.29869(5) 0.41132(6) 0.6833(2) 0.0173(3) Uani 1 1 d .
O2 O 0.27791(6) 0.46518(7) 0.8905(2) 0.0250(4) Uani 1 1 d .
O3 O 0.33207(5) 0.32859(6) 0.4660(2) 0.0174(3) Uani 1 1 d .
O4 O 0.31701(6) 0.28374(7) 0.2275(3) 0.0244(4) Uani 1 1 d .
O5 O 0.38090(6) 0.36995(6) 0.7685(2) 0.0184(3) Uani 1 1 d .
O6 O 0.44713(6) 0.36134(7) 0.9161(2) 0.0235(4) Uani 1 1 d .
N1 N 0.36098(5) 0.46884(6) 0.5524(3) 0.0141(3) Uani 1 1 d .
N2 N 0.33946(6) 0.41326(7) 0.2842(3) 0.0141(3) Uani 1 1 d .
N3 N 0.42167(6) 0.38860(7) 0.4578(2) 0.0137(4) Uani 1 1 d .
C1 C 0.32635(8) 0.49171(9) 0.4297(3) 0.0168(4) Uani 1 1 d .
C2 C 0.30550(7) 0.45389(8) 0.3044(4) 0.0161(4) Uani 1 1 d .
C3 C 0.38477(8) 0.43215(9) 0.2135(3) 0.0154(4) Uani 1 1 d .
C4 C 0.42223(7) 0.43632(9) 0.3593(3) 0.0147(4) Uani 1 1 d .
C5 C 0.40924(8) 0.47740(9) 0.4902(3) 0.0169(4) Uani 1 1 d .
C6 C 0.34865(8) 0.48099(9) 0.7357(3) 0.0174(4) Uani 1 1 d .
C7 C 0.30457(8) 0.45099(9) 0.7780(3) 0.0182(4) Uani 1 1 d .
C8 C 0.31980(8) 0.37072(9) 0.1883(3) 0.0168(4) Uani 1 1 d .
C9 C 0.32335(7) 0.32370(8) 0.2990(4) 0.0166(4) Uani 1 1 d .
C10 C 0.45235(8) 0.38604(9) 0.6162(3) 0.0169(4) Uani 1 1 d .
C11 C 0.42603(7) 0.37094(8) 0.7809(3) 0.0156(4) Uani 1 1 d .
C12 C 0.46860(8) 0.44710(10) 0.2724(4) 0.0226(5) Uani 1 1 d .
C13 C 0.43277(8) 0.34547(9) 0.3442(3) 0.0176(5) Uani 1 1 d .
H1A H 0.3451(10) 0.5180(12) 0.362(4) 0.021(8) Uiso 1 1 d .
H1B H 0.3014(9) 0.5074(10) 0.499(3) 0.015(7) Uiso 1 1 d .
H2A H 0.2765(9) 0.4426(9) 0.352(3) 0.009(6) Uiso 1 1 d .
H2B H 0.2980(9) 0.4678(10) 0.196(4) 0.015(7) Uiso 1 1 d .
H3A H 0.3942(9) 0.4115(11) 0.126(4) 0.018(7) Uiso 1 1 d .
H3B H 0.3829(9) 0.4628(11) 0.160(4) 0.016(7) Uiso 1 1 d .
H5A H 0.4137(8) 0.5113(9) 0.428(4) 0.006(6) Uiso 1 1 d .
H5B H 0.4280(10) 0.4788(11) 0.580(5) 0.024(8) Uiso 1 1 d .
H6A H 0.3402(10) 0.5175(12) 0.752(4) 0.023(8) Uiso 1 1 d .
H6B H 0.3732(9) 0.4720(9) 0.811(4) 0.014(6) Uiso 1 1 d .
H8A H 0.2883(10) 0.3756(10) 0.169(4) 0.014(7) Uiso 1 1 d .
H8B H 0.3335(12) 0.3653(12) 0.087(5) 0.037(9) Uiso 1 1 d .
H10A H 0.4752(10) 0.3626(10) 0.602(4) 0.023(8) Uiso 1 1 d .
H10B H 0.4660(10) 0.4174(12) 0.641(4) 0.023(7) Uiso 1 1 d .
H12A H 0.4773(10) 0.4221(11) 0.188(4) 0.024(8) Uiso 1 1 d .
H12B H 0.4689(10) 0.4788(13) 0.210(5) 0.034(9) Uiso 1 1 d .
H12C H 0.4930(11) 0.4508(13) 0.360(5) 0.035(9) Uiso 1 1 d .
H13A H 0.4651(8) 0.3435(9) 0.312(4) 0.010(6) Uiso 1 1 d .
H13B H 0.4266(11) 0.3168(13) 0.402(5) 0.035(9) Uiso 1 1 d .
H13C H 0.4155(10) 0.3449(12) 0.245(4) 0.023(8) Uiso 1 1 d .
O1W O 0.2500 0.2500 -0.0075(4) 0.0267(6) Uani 1 2 d S
H1W H 0.2700(10) 0.2615(13) 0.071(5) 0.040(9) Uiso 1 1 d .

loop_
_atom_site_aniso_label
_atom_site_aniso_U_11
_atom_site_aniso_U_22
_atom_site_aniso_U_33
_atom_site_aniso_U_23
_atom_site_aniso_U_13
_atom_site_aniso_U_12
Ga1 0.01041(9) 0.01529(10) 0.01123(10) 0.00302(9) 0.00103(9) -0.00042(8)
O1 0.0123(7) 0.0225(8) 0.0170(8) 0.0011(7) 0.0026(6) -0.0016(6)
O2 0.0221(8) 0.0337(10) 0.0191(9) -0.0019(7) 0.0044(7) 0.0055(7)
O3 0.0178(7) 0.0172(8) 0.0172(8) 0.0034(6) 0.0004(6) -0.0041(6)
O4 0.0271(9) 0.0194(8) 0.0266(9) -0.0020(7) -0.0013(7) -0.0041(7)
O5 0.0155(7) 0.0251(9) 0.0146(9) 0.0058(6) 0.0021(6) 0.0012(6)
O6 0.0206(8) 0.0364(11) 0.0135(8) 0.0031(7) -0.0030(6) 0.0060(7)
N1 0.0121(8) 0.0169(8) 0.0132(7) 0.0025(8) -0.0006(8) 0.0011(6)
N2 0.0120(7) 0.0172(8) 0.0132(8) 0.0006(7) -0.0019(7) 0.0008(6)
N3 0.0121(8) 0.0183(9) 0.0108(8) 0.0038(7) 0.0008(6) -0.0002(7)
C1 0.0183(11) 0.0153(10) 0.0167(10) 0.0038(8) -0.0042(8) 0.0034(8)
C2 0.0139(9) 0.0188(10) 0.0156(9) 0.0008(10) -0.0007(9) 0.0032(8)
C3 0.0143(9) 0.0195(11) 0.0125(10) 0.0047(9) 0.0022(8) 0.0011(8)
C4 0.0106(9) 0.0180(11) 0.0156(10) 0.0053(8) 0.0007(7) -0.0012(8)
C5 0.0142(9) 0.0169(11) 0.0195(10) 0.0022(9) -0.0009(8) -0.0035(8)
C6 0.0188(10) 0.0202(12) 0.0133(9) -0.0013(9) -0.0009(8) 0.0026(8)
C7 0.0140(9) 0.0256(11) 0.0151(11) 0.0030(9) -0.0002(8) 0.0042(8)
C8 0.0165(11) 0.0204(11) 0.0136(10) -0.0001(8) -0.0022(8) -0.0007(8)
C9 0.0112(8) 0.0202(10) 0.0185(9) -0.0005(10) 0.0011(9) -0.0031(7)
C10 0.0127(10) 0.0241(12) 0.0140(9) 0.0037(9) 0.0005(8) 0.0038(8)
C11 0.0174(9) 0.0167(10) 0.0128(10) 0.0009(9) 0.0021(8) 0.0029(7)
C12 0.0138(10) 0.0294(13) 0.0247(14) 0.0084(11) 0.0044(9) -0.0023(9)
C13 0.0193(11) 0.0186(11) 0.0148(11) 0.0021(8) 0.0020(8) 0.0025(9)
O1W 0.0237(13) 0.0376(16) 0.0187(11) 0.000 0.000 -0.0013(11)

loop_
_atom_type_symbol
_atom_type_description
_atom_type_scat_dispersion_real
_atom_type_scat_dispersion_imag
_atom_type_scat_source
C C 0.0033 0.0016 'International Tables Vol C Tables 4.2.6.8 and 6.1.1.4'
H H 0.0000 0.0000 'International Tables Vol C Tables 4.2.6.8 and 6.1.1.4'
Ga Ga 0.2307 1.6083 'International Tables Vol C Tables 4.2.6.8 and 6.1.1.4'
N N 0.0061 0.0033 'International Tables Vol C Tables 4.2.6.8 and 6.1.1.4'
O O 0.0106 0.0060 'International Tables Vol C Tables 4.2.6.8 and 6.1.1.4'

loop_
_exptl_crystal_face_index_h
_exptl_crystal_face_index_k
_exptl_crystal_face_index_l
_exptl_crystal_face_perp_dist
_exptl_oxdiff_crystal_face_indexfrac_h
_exptl_oxdiff_crystal_face_indexfrac_k
_exptl_oxdiff_crystal_face_indexfrac_l
_exptl_oxdiff_crystal_face_x
_exptl_oxdiff_crystal_face_y
_exptl_oxdiff_crystal_face_z
0 0 -1 0.2950 -0.0000 0.0006 -0.9990 -0.0406 0.0842 -0.0018
0 0 1 0.2950 0.0000 -0.0006 0.9990 0.0406 -0.0842 0.0018
-1 0 0 0.0856 -0.9988 0.0004 0.0000 -0.0054 -0.0021 0.0239
1 0 0 0.0626 0.9988 -0.0004 -0.0000 0.0054 0.0021 -0.0239
0 -1 0 0.0315 0.0003 -0.9990 0.0000 -0.0227 -0.0111 -0.0061
0 1 0 0.0315 -0.0003 0.9990 -0.0000 0.0227 0.0111 0.0061
-35 9 5 0.1723 -34.9615 9.0000 4.9957 0.2183 -0.3947 0.8993
37 -7 4 0.1255 36.9587 -7.0085 3.9955 0.2034 -0.3366 -0.9187

loop_
_geom_angle_atom_site_label_1
_geom_angle_atom_site_label_2
_geom_angle_atom_site_label_3
_geom_angle
O1 Ga1 N1 78.39(7)
O1 Ga1 N2 105.42(7)
O1 Ga1 N3 159.68(7)
O3 Ga1 O1 100.42(7)
O3 Ga1 O5 99.00(7)
O3 Ga1 N1 157.24(8)
O3 Ga1 N2 83.42(7)
O3 Ga1 N3 99.14(7)
O5 Ga1 O1 88.62(7)
O5 Ga1 N1 103.67(8)
O5 Ga1 N2 165.16(7)
O5 Ga1 N3 82.93(7)
N2 Ga1 N1 75.16(8)
N3 Ga1 N1 85.68(7)
N3 Ga1 N2 82.23(7)
C7 O1 Ga1 114.87(14)
C9 O3 Ga1 118.51(14)
C11 O5 Ga1 118.45(14)
C1 N1 Ga1 109.39(13)
C5 N1 Ga1 104.96(13)
C5 N1 C1 111.22(19)
C6 N1 Ga1 101.81(14)
C6 N1 C1 109.32(17)
C6 N1 C5 119.30(18)
C2 N2 Ga1 103.52(15)
C2 N2 C3 110.80(17)
C3 N2 Ga1 106.22(13)
C8 N2 Ga1 107.83(14)
C8 N2 C2 112.37(17)
C8 N2 C3 115.18(18)
C4 N3 Ga1 98.64(12)
C10 N3 Ga1 107.15(13)
C10 N3 C4 115.76(17)
C13 N3 Ga1 114.54(14)
C13 N3 C4 113.16(17)
C13 N3 C10 107.47(17)
N1 C1 C2 111.59(18)
N1 C1 H1A 104.4(17)
N1 C1 H1B 109.4(15)
C2 C1 H1A 111.3(18)
C2 C1 H1B 109.7(16)
H1A C1 H1B 110(2)
N2 C2 C1 107.89(18)
N2 C2 H2A 111.9(15)
N2 C2 H2B 111.5(17)
C1 C2 H2A 108.9(15)
C1 C2 H2B 111.5(18)
H2A C2 H2B 105(2)
N2 C3 C4 112.14(18)
N2 C3 H3A 107.9(17)
N2 C3 H3B 114.4(17)
C4 C3 H3A 110.9(17)
C4 C3 H3B 106.6(18)
H3A C3 H3B 105(3)
N3 C4 C3 106.50(18)
N3 C4 C5 107.82(18)
N3 C4 C12 113.12(19)
C5 C4 C3 110.04(19)
C12 C4 C3 108.62(19)
C12 C4 C5 110.64(19)
N1 C5 C4 108.50(18)
N1 C5 H5A 113.3(14)
N1 C5 H5B 110(2)
C4 C5 H5A 108.7(14)
C4 C5 H5B 113(2)
H5A C5 H5B 104(2)
N1 C6 C7 105.99(19)
N1 C6 H6A 112.6(18)
N1 C6 H6B 109.4(18)
C7 C6 H6A 106.9(17)
C7 C6 H6B 110.9(16)
H6A C6 H6B 111(2)
O1 C7 C6 115.47(19)
O2 C7 O1 124.6(2)
O2 C7 C6 120.0(2)
N2 C8 C9 111.03(19)
N2 C8 H8A 109.7(18)
N2 C8 H8B 113(2)
C9 C8 H8A 105.7(17)
C9 C8 H8B 108(2)
H8A C8 H8B 109(3)
O3 C9 C8 117.44(19)
O4 C9 O3 123.3(2)
O4 C9 C8 119.2(2)
N3 C10 C11 112.17(18)
N3 C10 H10A 111(2)
N3 C10 H10B 111.0(19)
C11 C10 H10A 105(2)
C11 C10 H10B 106.6(18)
H10A C10 H10B 110(3)
O5 C11 C10 116.5(2)
O6 C11 O5 123.6(2)
O6 C11 C10 119.93(19)
C4 C12 H12A 112.4(17)
C4 C12 H12B 112.6(18)
C4 C12 H12C 111(2)
H12A C12 H12B 107(3)
H12A C12 H12C 110(3)
H12B C12 H12C 103(3)
N3 C13 H13A 113.5(16)
N3 C13 H13B 111(2)
N3 C13 H13C 112(2)
H13A C13 H13B 105(2)
H13A C13 H13C 109(3)
H13B C13 H13C 106(3)

loop_
_geom_bond_atom_site_label_1
_geom_bond_atom_site_label_2
_geom_bond_distance
Ga1 O1 1.9390(16)
Ga1 O3 1.9042(17)
Ga1 O5 1.9328(16)
Ga1 N1 2.1405(18)
Ga1 N2 2.138(2)
Ga1 N3 2.1115(18)
O1 C7 1.308(3)
O2 C7 1.212(3)
O3 C9 1.297(3)
O4 C9 1.230(3)
O5 C11 1.306(3)
O6 C11 1.220(3)
N1 C1 1.501(3)
N1 C5 1.488(3)
N1 C6 1.472(3)
N2 C2 1.486(3)
N2 C3 1.504(3)
N2 C8 1.481(3)
N3 C4 1.499(3)
N3 C10 1.494(3)
N3 C13 1.491(3)
C1 C2 1.525(3)
C1 H1A 1.04(3)
C1 H1B 0.99(3)
C2 H2A 0.96(3)
C2 H2B 0.93(3)
C3 C4 1.550(3)
C3 H3A 0.91(3)
C3 H3B 0.93(3)
C4 C5 1.542(3)
C4 C12 1.520(3)
C5 H5A 1.05(3)
C5 H5B 0.87(3)
C6 C7 1.545(3)
C6 H6A 1.03(3)
C6 H6B 0.94(3)
C8 C9 1.535(3)
C8 H8A 0.93(3)
C8 H8B 0.88(4)
C10 C11 1.518(3)
C10 H10A 0.93(3)
C10 H10B 0.96(3)
C12 H12A 0.97(3)
C12 H12B 0.98(3)
C12 H12C 0.97(3)
C13 H13A 0.97(2)
C13 H13B 0.91(4)
C13 H13C 0.90(3)
O1W H1W 0.89(3)

loop_
_geom_hbond_atom_site_label_D
_geom_hbond_atom_site_label_H
_geom_hbond_atom_site_label_A
_geom_hbond_distance_DH
_geom_hbond_distance_HA
_geom_hbond_distance_DA
_geom_hbond_angle_DHA
O1W H1W O4 0.89(3) 1.90(3) 2.785(2) 175(3)
